data_4329667
loop_
_publ_author_name
'Ya-Qian Lan'
'Hai-Long Jiang'
'Shun-Li Li'
'Qiang Xu'

_publ_section_title
;
 Solvent-Induced Controllable Synthesis, Single-Crystal to Single-Crystal
 Transformation and Encapsulation of Alq3 for Modulated Luminescence in
 (4,8)-Connected Metal-Organic Frameworks
;
_journal_name_full 'Inorganic Chemistry'
_journal_page_first 7484
_journal_page_last 7491
_journal_paper_doi 10.1021/ic202635a
_journal_volume 51
_journal_year 2012
_chemical_formula_sum 'C37 H28 O24 Zn4'
_chemical_formula_weight 1118.07
_chemical_name_systematic
;
 ?
;
_space_group_IT_number 130
_symmetry_cell_setting tetragonal
_symmetry_space_group_name_Hall '-P 4a 2ac'
_symmetry_space_group_name_H-M 'P 4/n c c :2'
_atom_sites_solution_hydrogens geom
_atom_sites_solution_primary direct
_atom_sites_solution_secondary difmap
_audit_creation_method SHELXL-97
_cell_angle_alpha 90.00
_cell_angle_beta 90.00
_cell_angle_gamma 90.00
_cell_formula_units_Z 4
_cell_length_a 19.0396(17)
_cell_length_b 19.0396(17)
_cell_length_c 23.563(2)
_cell_measurement_temperature 293(2)
_cell_measurement_theta_max 27.48
_cell_measurement_theta_min 3.03
_cell_volume 8541.7(13)
_computing_cell_refinement SMART
_computing_data_collection 'SMART (Bruker, 1997)'
_computing_data_reduction 'SAINT (Bruker, 1999)'
_computing_molecular_graphics 'Diamond (Brandenburg and Putz, 2008)'
_computing_publication_material SHELXL-97
_computing_structure_refinement 'SHELXL-97 (Sheldrick, 2008)'
_computing_structure_solution 'SHELXS-97(Sheldrick, 2008)'
_diffrn_ambient_temperature 293(2)
_diffrn_measured_fraction_theta_full 0.993
_diffrn_measured_fraction_theta_max 0.986
_diffrn_measurement_device_type 'Bruker APEX CCD area-detector'
_diffrn_measurement_method '\w scans'
_diffrn_radiation_monochromator graphite
_diffrn_radiation_source 'fine-focus sealed tube'
_diffrn_radiation_type MoK\a
_diffrn_radiation_wavelength 0.71069
_diffrn_reflns_av_R_equivalents 0.0908
_diffrn_reflns_av_sigmaI/netI 0.0522
_diffrn_reflns_limit_h_max 24
_diffrn_reflns_limit_h_min -24
_diffrn_reflns_limit_k_max 24
_diffrn_reflns_limit_k_min -24
_diffrn_reflns_limit_l_max 29
_diffrn_reflns_limit_l_min -30
_diffrn_reflns_number 59363
_diffrn_reflns_theta_full 25.00
_diffrn_reflns_theta_max 27.48
_diffrn_reflns_theta_min 3.03
_diffrn_standards_decay_% 0
_diffrn_standards_interval_count 0
_diffrn_standards_interval_time 0
_diffrn_standards_number 0
_exptl_absorpt_coefficient_mu 1.155
_exptl_absorpt_correction_T_max 0.741
_exptl_absorpt_correction_T_min 0.714
_exptl_absorpt_correction_type multi-scan
_exptl_absorpt_process_details 'SADABS (Sheldrick, 1996)'
_exptl_crystal_colour colorless
_exptl_crystal_density_diffrn 0.869
_exptl_crystal_description block
_exptl_crystal_F_000 2248
_exptl_crystal_size_max 0.30
_exptl_crystal_size_mid 0.27
_exptl_crystal_size_min 0.26
_platon_squeeze_details ' ?'
_refine_diff_density_max 0.576
_refine_diff_density_min -0.595
_refine_diff_density_rms 0.105
_refine_ls_extinction_method none
_refine_ls_goodness_of_fit_ref 0.945
_refine_ls_hydrogen_treatment constr
_refine_ls_matrix_type full
_refine_ls_number_parameters 147
_refine_ls_number_reflns 4844
_refine_ls_number_restraints 0
_refine_ls_restrained_S_all 0.945
_refine_ls_R_factor_all 0.1016
_refine_ls_R_factor_gt 0.0707
_refine_ls_shift/su_max 0.001
_refine_ls_shift/su_mean 0.000
_refine_ls_structure_factor_coef Fsqd
_refine_ls_weighting_details 'calc w=1/[\s^2^(Fo^2^)+(0.1461P)^2^+0.0000P] where P=(Fo^2^+2Fc^2^)/3'
_refine_ls_weighting_scheme calc
_refine_ls_wR_factor_gt 0.2075
_refine_ls_wR_factor_ref 0.2251
_reflns_number_gt 2777
_reflns_number_total 4844
_reflns_threshold_expression >2sigma(I)
_cod_data_source_file ic202635a_si_002_5.cif
_cod_data_source_block 1h2o
_cod_original_cell_volume 8541.6(13)
_cod_original_sg_symbol_Hall '-P 4a 2ac '
_cod_original_sg_symbol_H-M 'P 4/n c c'
_cod_database_code 4329667

loop_
_symmetry_equiv_pos_as_xyz
'x, y, z'
'-x+1/2, -y+1/2, z'
'x+1/2, -y, -z+1/2'
'-x, y+1/2, -z+1/2'
'-y, -x, -z+1/2'
'y+1/2, x+1/2, -z+1/2'
'y, -x+1/2, z'
'-y+1/2, x, z'
'-x, -y, -z'
'x-1/2, y-1/2, -z'
'-x-1/2, y, z-1/2'
'x, -y-1/2, z-1/2'
'y, x, z-1/2'
'-y-1/2, -x-1/2, z-1/2'
'-y, x-1/2, -z'
'y-1/2, -x, -z'

loop_
_atom_site_label
_atom_site_type_symbol
_atom_site_fract_x
_atom_site_fract_y
_atom_site_fract_z
_atom_site_U_iso_or_equiv
_atom_site_adp_type
_atom_site_occupancy
_atom_site_symmetry_multiplicity
_atom_site_calc_flag
_atom_site_refinement_flags
Zn1 Zn 0.47292(3) 0.45114(3) 0.703969(19) 0.0536(2) Uani 1 1 d .
O5 O 0.78007(14) 0.33965(18) 0.56550(12) 0.0757(9) Uani 1 1 d .
C3 C 0.7690(2) 0.3886(2) 0.60720(18) 0.0653(11) Uani 1 1 d .
C1 C 0.7500 0.2500 0.5000 0.0558(18) Uani 1 4 d S
C5 C 0.6994(2) 0.4536(2) 0.67363(17) 0.0642(11) Uani 1 1 d .
O1 O 0.57611(16) 0.44257(18) 0.67802(13) 0.0766(9) Uani 1 1 d .
C4 C 0.7034(2) 0.4066(2) 0.62810(17) 0.0658(11) Uani 1 1 d .
H6 H 0.6628 0.3877 0.6122 0.079 Uiso 1 1 calc R
C2 C 0.72181(19) 0.3092(2) 0.53751(16) 0.0572(10) Uani 1 1 d .
H9A H 0.6980 0.3441 0.5145 0.069 Uiso 1 1 calc R
H9B H 0.6887 0.2907 0.5650 0.069 Uiso 1 1 calc R
C6 C 0.7602(2) 0.4811(3) 0.69742(18) 0.0674(11) Uani 1 1 d .
H3 H 0.7572 0.5114 0.7283 0.081 Uiso 1 1 calc R
C8 C 0.8293(2) 0.4171(3) 0.63044(17) 0.0688(12) Uani 1 1 d .
H8 H 0.8730 0.4048 0.6157 0.083 Uiso 1 1 calc R
C7 C 0.8254(2) 0.4636(2) 0.67524(18) 0.0690(12) Uani 1 1 d .
O1W O 0.4277(2) 0.4051(2) 0.63830(16) 0.1090(13) Uani 1 1 d .
C9 C 0.6282(2) 0.4692(2) 0.70094(17) 0.0613(11) Uani 1 1 d .
O2 O 0.62959(16) 0.50913(18) 0.74284(12) 0.0778(9) Uani 1 1 d .
C10 C 0.8924(3) 0.4884(3) 0.70296(18) 0.0678(12) Uani 1 1 d .
O3 O 0.94839(17) 0.47332(19) 0.67855(15) 0.0840(10) Uani 1 1 d .
O4 O 0.88604(17) 0.52290(18) 0.74847(13) 0.0854(10) Uani 1 1 d .

loop_
_atom_site_aniso_label
_atom_site_aniso_U_11
_atom_site_aniso_U_22
_atom_site_aniso_U_33
_atom_site_aniso_U_23
_atom_site_aniso_U_13
_atom_site_aniso_U_12
Zn1 0.0514(3) 0.0501(3) 0.0592(4) -0.00696(18) -0.00774(18) 0.0065(2)
O5 0.0457(16) 0.096(2) 0.085(2) -0.0395(17) 0.0009(14) -0.0020(15)
C3 0.053(3) 0.075(3) 0.068(2) -0.019(2) -0.0004(18) -0.004(2)
C1 0.054(3) 0.054(3) 0.059(4) 0.000 0.000 0.000
C5 0.051(2) 0.068(3) 0.073(3) -0.013(2) 0.0023(19) 0.004(2)
O1 0.0502(18) 0.091(2) 0.089(2) -0.0188(17) 0.0065(16) 0.0077(17)
C4 0.045(2) 0.080(3) 0.073(3) -0.013(2) -0.0018(18) -0.002(2)
C2 0.047(2) 0.068(3) 0.057(2) -0.0134(19) -0.0004(16) -0.0004(19)
C6 0.059(3) 0.073(3) 0.070(3) -0.011(2) 0.0016(19) -0.004(2)
C8 0.049(2) 0.082(3) 0.076(3) -0.018(2) 0.004(2) -0.004(2)
C7 0.053(3) 0.074(3) 0.079(3) -0.014(2) -0.003(2) -0.005(2)
O1W 0.111(3) 0.124(3) 0.092(2) -0.039(2) -0.021(2) -0.006(3)
C9 0.047(2) 0.064(3) 0.073(3) -0.003(2) 0.0044(19) 0.009(2)
O2 0.065(2) 0.089(2) 0.0801(19) -0.0248(17) 0.0086(15) 0.0064(17)
C10 0.057(3) 0.072(3) 0.075(3) -0.004(2) -0.006(2) -0.010(2)
O3 0.056(2) 0.105(3) 0.091(2) -0.0160(19) 0.0008(17) -0.0172(18)
O4 0.078(2) 0.093(3) 0.085(2) -0.0257(18) -0.0061(17) -0.0184(18)

loop_
_atom_type_symbol
_atom_type_description
_atom_type_scat_dispersion_real
_atom_type_scat_dispersion_imag
_atom_type_scat_source
C C 0.0033 0.0016 'International Tables Vol C Tables 4.2.6.8 and 6.1.1.4'
H H 0.0000 0.0000 'International Tables Vol C Tables 4.2.6.8 and 6.1.1.4'
O O 0.0106 0.0060 'International Tables Vol C Tables 4.2.6.8 and 6.1.1.4'
Zn Zn 0.2839 1.4301 'International Tables Vol C Tables 4.2.6.8 and 6.1.1.4'

loop_
_geom_angle_atom_site_label_1
_geom_angle_atom_site_label_2
_geom_angle_atom_site_label_3
_geom_angle
_geom_angle_site_symmetry_1
_geom_angle_site_symmetry_3
O1W Zn1 O3 100.99(17) . 7_565
O1W Zn1 O2 102.90(16) . 5_666
O3 Zn1 O2 156.11(14) 7_565 5_666
O1W Zn1 O4 100.51(16) . 3_466
O3 Zn1 O4 86.36(15) 7_565 3_466
O2 Zn1 O4 88.90(15) 5_666 3_466
O1W Zn1 O1 98.51(15) . .
O3 Zn1 O1 89.04(14) 7_565 .
O2 Zn1 O1 87.85(14) 5_666 .
O4 Zn1 O1 160.95(13) 3_466 .
O1W Zn1 Zn1 175.13(15) . 5_666
O3 Zn1 Zn1 75.68(10) 7_565 5_666
O2 Zn1 Zn1 80.50(9) 5_666 5_666
O4 Zn1 Zn1 82.94(9) 3_466 5_666
O1 Zn1 Zn1 78.01(9) . 5_666
C3 O5 C2 119.5(3) . .
O5 C3 C4 124.1(4) . .
O5 C3 C8 114.9(4) . .
C4 C3 C8 120.8(4) . .
C2 C1 C2 109.51(16) 15_656 .
C2 C1 C2 109.4(3) 15_656 16_666
C2 C1 C2 109.51(16) . 16_666
C2 C1 C2 109.51(16) 15_656 2_655
C2 C1 C2 109.4(3) . 2_655
C2 C1 C2 109.51(16) 16_666 2_655
C6 C5 C4 120.4(4) . .
C6 C5 C9 119.8(4) . .
C4 C5 C9 119.6(4) . .
C9 O1 Zn1 127.0(3) . .
C3 C4 C5 118.6(4) . .
C3 C4 H6 120.7 . .
C5 C4 H6 120.7 . .
O5 C2 C1 107.2(3) . .
O5 C2 H9A 110.3 . .
C1 C2 H9A 110.3 . .
O5 C2 H9B 110.3 . .
C1 C2 H9B 110.3 . .
H9A C2 H9B 108.5 . .
C5 C6 C7 120.2(4) . .
C5 C6 H3 119.9 . .
C7 C6 H3 119.9 . .
C7 C8 C3 120.6(4) . .
C7 C8 H8 119.7 . .
C3 C8 H8 119.7 . .
C8 C7 C6 119.4(4) . .
C8 C7 C10 119.1(4) . .
C6 C7 C10 121.2(4) . .
O1 C9 O2 127.8(4) . .
O1 C9 C5 116.6(4) . .
O2 C9 C5 115.6(4) . .
C9 O2 Zn1 125.5(3) . 5_666
O3 C10 O4 126.5(4) . .
O3 C10 C7 116.8(4) . .
O4 C10 C7 116.7(4) . .
C10 O3 Zn1 132.8(3) . 8_655
C10 O4 Zn1 120.7(3) . 3_566

loop_
_geom_bond_atom_site_label_1
_geom_bond_atom_site_label_2
_geom_bond_distance
_geom_bond_site_symmetry_2
Zn1 O1W 1.976(3) .
Zn1 O3 2.004(3) 7_565
Zn1 O2 2.012(3) 5_666
Zn1 O4 2.058(3) 3_466
Zn1 O1 2.064(3) .
Zn1 Zn1 2.9810(9) 5_666
O5 C3 1.371(5) .
O5 C2 1.415(5) .
C3 C4 1.385(6) .
C3 C8 1.384(6) .
C1 C2 1.530(4) 15_656
C1 C2 1.530(4) .
C1 C2 1.530(4) 16_666
C1 C2 1.530(4) 2_655
C5 C6 1.387(6) .
C5 C4 1.400(5) .
C5 C9 1.530(6) .
O1 C9 1.237(5) .
C4 H6 0.9300 .
C2 H9A 0.9700 .
C2 H9B 0.9700 .
C6 C7 1.389(6) .
C6 H3 0.9300 .
C8 C7 1.380(6) .
C8 H8 0.9300 .
C7 C10 1.509(6) .
C9 O2 1.247(4) .
O2 Zn1 2.012(3) 5_666
C10 O3 1.245(6) .
C10 O4 1.263(5) .
O3 Zn1 2.004(3) 8_655
O4 Zn1 2.058(3) 3_566

loop_
_geom_torsion_atom_site_label_1
_geom_torsion_atom_site_label_2
_geom_torsion_atom_site_label_3
_geom_torsion_atom_site_label_4
_geom_torsion
_geom_torsion_site_symmetry_1
_geom_torsion_site_symmetry_4
C2 O5 C3 C4 6.2(7) . .
C2 O5 C3 C8 -177.7(4) . .
O1W Zn1 O1 C9 172.5(4) . .
O3 Zn1 O1 C9 71.5(4) 7_565 .
O2 Zn1 O1 C9 -84.8(4) 5_666 .
O4 Zn1 O1 C9 -4.4(7) 3_466 .
Zn1 Zn1 O1 C9 -4.0(4) 5_666 .
O5 C3 C4 C5 175.4(4) . .
C8 C3 C4 C5 -0.6(7) . .
C6 C5 C4 C3 -0.5(7) . .
C9 C5 C4 C3 -174.5(4) . .
C3 O5 C2 C1 -172.1(3) . .
C2 C1 C2 O5 -172.2(3) 15_656 .
C2 C1 C2 O5 -52.26(18) 16_666 .
C2 C1 C2 O5 67.8(3) 2_655 .
C4 C5 C6 C7 1.7(7) . .
C9 C5 C6 C7 175.7(4) . .
O5 C3 C8 C7 -175.8(4) . .
C4 C3 C8 C7 0.5(8) . .
C3 C8 C7 C6 0.7(7) . .
C3 C8 C7 C10 174.4(4) . .
C5 C6 C7 C8 -1.8(7) . .
C5 C6 C7 C10 -175.4(5) . .
Zn1 O1 C9 O2 -3.5(7) . .
Zn1 O1 C9 C5 179.0(3) . .
C6 C5 C9 O1 -179.3(4) . .
C4 C5 C9 O1 -5.3(6) . .
C6 C5 C9 O2 2.8(6) . .
C4 C5 C9 O2 176.9(4) . .
O1 C9 O2 Zn1 13.4(7) . 5_666
C5 C9 O2 Zn1 -169.0(3) . 5_666
C8 C7 C10 O3 10.0(7) . .
C6 C7 C10 O3 -176.4(5) . .
C8 C7 C10 O4 -170.4(4) . .
C6 C7 C10 O4 3.2(7) . .
O4 C10 O3 Zn1 16.8(9) . 8_655
C7 C10 O3 Zn1 -163.7(3) . 8_655
O3 C10 O4 Zn1 -8.4(7) . 3_566
C7 C10 O4 Zn1 172.1(3) . 3_566

loop_
_platon_squeeze_void_nr
_platon_squeeze_void_average_x
_platon_squeeze_void_average_y
_platon_squeeze_void_average_z
_platon_squeeze_void_volume
_platon_squeeze_void_count_electrons
1 -0.017 -0.005 -0.002 5217.0 95.8
